data_7103033
loop_
_publ_author_name
'Wada, Atsushi'
'Watanabe, Masayuki'
'Yamanoi, Yoshinori'
'Nishihara, Hiroshi'

_publ_section_title
;
 Modification of the luminescence spectra of
 chloro(tetrapyridylcyclotetramine)europium complexes by fine tuning of
 the Eu-Cl distance with outer-sphere counterions in the solid state,
 in a polymer matrix and in solution.
;
_journal_issue 14
_journal_name_full 'Chemical communications (Cambridge, England)'
_journal_page_first 1671
_journal_page_last 1673
_journal_paper_doi 10.1039/b716987f
_journal_year 2008
_chemical_absolute_configuration unk
_chemical_formula_sum 'C32 H40 B2 Cl Eu F8 N8'
_chemical_formula_weight 897.74
_space_group_IT_number 24
_symmetry_cell_setting orthorhombic
_symmetry_space_group_name_Hall 'I 2b 2c'
_symmetry_space_group_name_H-M 'I 21 21 21'
_audit_creation_date 2007-12-10T21:34:20-00:00
_audit_creation_method 'WinGX routine CIF_UPDATE'
_cell_angle_alpha 90
_cell_angle_beta 90
_cell_angle_gamma 90
_cell_formula_units_Z 4
_cell_length_a 10.836(2)
_cell_length_b 16.259(4)
_cell_length_c 20.307(5)
_cell_measurement_temperature 113(2)
_cell_volume 3577.7(14)
_computing_structure_refinement 'SHELXL-97 (Sheldrick, 1997)'
_diffrn_measured_fraction_theta_full 0.996
_diffrn_measured_fraction_theta_max 0.996
_diffrn_radiation_type MoK\a
_diffrn_radiation_wavelength 0.71069
_diffrn_reflns_av_R_equivalents 0.048
_diffrn_reflns_limit_h_max 14
_diffrn_reflns_limit_h_min -13
_diffrn_reflns_limit_k_max 19
_diffrn_reflns_limit_k_min -21
_diffrn_reflns_limit_l_max 26
_diffrn_reflns_limit_l_min -25
_diffrn_reflns_number 14547
_diffrn_reflns_theta_full 27.5
_diffrn_reflns_theta_max 27.5
_diffrn_reflns_theta_min 3.02
_exptl_absorpt_coefficient_mu 1.907
_exptl_absorpt_correction_type none
_exptl_crystal_colour Colorless
_exptl_crystal_density_diffrn 1.667
_exptl_crystal_density_method 'not measured'
_exptl_crystal_description Chip
_exptl_crystal_F_000 1800
_exptl_crystal_size_max 0.3000
_exptl_crystal_size_mid 0.0500
_exptl_crystal_size_min 0.0500
_refine_diff_density_max 1.715
_refine_diff_density_min -1.958
_refine_ls_abs_structure_details 'Flack H D (1983), Acta Cryst. A39, 876-881'
_refine_ls_abs_structure_Flack 0.50(3)
_refine_ls_extinction_method none
_refine_ls_goodness_of_fit_ref 1.121
_refine_ls_hydrogen_treatment constr
_refine_ls_matrix_type full
_refine_ls_number_parameters 236
_refine_ls_number_reflns 4108
_refine_ls_number_restraints 0
_refine_ls_restrained_S_all 1.121
_refine_ls_R_factor_gt 0.0595
_refine_ls_shift/su_max 0.008
_refine_ls_structure_factor_coef Fsqd
_refine_ls_weighting_details 'calc w=1/[\s^2^(Fo^2^)+(0.0772P)^2^+22.0065P] where P=(Fo^2^+2Fc^2^)/3'
_refine_ls_weighting_scheme calc
_refine_ls_wR_factor_ref 0.1509
_reflns_number_gt 3918
_reflns_number_total 4108
_reflns_threshold_expression >2sigma(I)
_cod_data_source_file b716987f.txt
_cod_data_source_block chemcomm-after
_cod_depositor_comments
;
The following automatic conversions were performed:
'_symmetry_cell_setting' value 'Orthorhombic' changed to 'orthorhombic'
according to '/home/saulius/struct/CIF-dictionaries/cif_core.dic'
dictionary named 'cif_core.dic' version 2.4.1 from 2010-06-29.

Automatic conversion script
Id: cif_fix_enum 1527 2010-12-29 10:47:43Z saulius 
;
_cod_original_sg_symbol_H-M 'I 21 21 21 '
_cod_database_code 7103033

loop_
_symmetry_equiv_pos_as_xyz
'x, y, z'
'-x, -y+1/2, z'
'x, -y, -z+1/2'
'-x+1/2, y, -z'
'x+1/2, y+1/2, z+1/2'
'-x+1/2, -y+1, z+1/2'
'x+1/2, -y+1/2, -z+1'
'-x+1, y+1/2, -z+1/2'

loop_
_atom_site_label
_atom_site_type_symbol
_atom_site_fract_x
_atom_site_fract_y
_atom_site_fract_z
_atom_site_U_iso_or_equiv
_atom_site_adp_type
_atom_site_occupancy
_atom_site_calc_flag
_atom_site_refinement_flags
_atom_site_disorder_group
_atom_site_disorder_assembly
Eu1 Eu 0.25 0.03087(2) 0 0.02452(15) Uani 1 d S . .
N1 N 0.1437(7) 0.0777(4) 0.1051(3) 0.0340(16) Uani 1 d . . .
N2 N 0.4516(7) 0.0772(4) 0.0573(4) 0.0330(15) Uani 1 d . . .
B1 B 0.2588(12) 0.3453(5) 0.3296(4) 0.0254(15) Uani 1 d . . .
F4 F 0.2377(8) 0.4138(4) 0.2922(3) 0.0671(17) Uani 1 d . . .
F3 F 0.1511(6) 0.2983(5) 0.3347(3) 0.0526(17) Uani 1 d . . .
C11 C 0.4932(9) 0.0412(7) 0.1117(5) 0.032(2) Uani 1 d . . .
C5 C 0.0388(9) 0.0439(7) 0.1274(4) 0.032(2) Uani 1 d . . .
C12 C 0.4104(10) -0.0251(6) 0.1418(5) 0.045(2) Uani 1 d . . .
H12A H 0.4616 -0.0647 0.1648 0.054 Uiso 1 calc R . .
H12B H 0.3562 0.0002 0.174 0.054 Uiso 1 calc R . .
C1 C 0.1936(8) 0.1402(5) 0.1413(4) 0.0338(17) Uani 1 d . . .
H1 H 0.2667 0.1642 0.127 0.041 Uiso 1 calc R . .
C4 C -0.0206(9) 0.0717(6) 0.1829(4) 0.037(2) Uani 1 d . . .
H4 H -0.0943 0.0477 0.1963 0.044 Uiso 1 calc R . .
F2 F 0.3513(12) 0.2993(8) 0.3022(7) 0.156(6) Uani 1 d . . .
Cl1 Cl 0.25 0.1633(3) 0 0.0934(15) Uani 1 d S . .
C7 C 0.5168(7) 0.1404(5) 0.0329(4) 0.0314(16) Uani 1 d . . .
H7 H 0.4888 0.1654 -0.0055 0.038 Uiso 1 calc R . .
C13 C 0.1201(16) -0.1256(14) 0.0813(8) 0.083(6) Uani 1 d . . .
H13A H 0.1498 -0.1685 0.0522 0.099 Uiso 1 calc R . .
H13B H 0.0521 -0.1488 0.1061 0.099 Uiso 1 calc R . .
C10 C 0.5998(10) 0.0680(6) 0.1446(5) 0.050(3) Uani 1 d . . .
H10 H 0.6258 0.0427 0.1833 0.06 Uiso 1 calc R . .
C3 C 0.0321(10) 0.1380(7) 0.2197(4) 0.051(3) Uani 1 d . . .
H3 H -0.0072 0.1585 0.257 0.062 Uiso 1 calc R . .
F1 F 0.2878(13) 0.3678(8) 0.3912(5) 0.153(6) Uani 1 d . . .
C8 C 0.6245(8) 0.1708(5) 0.0622(5) 0.0365(19) Uani 1 d . . .
H8 H 0.6667 0.2151 0.044 0.044 Uiso 1 calc R . .
C6 C -0.0148(9) -0.0206(6) 0.0840(5) 0.045(2) Uani 1 d . . .
H6A H -0.0609 -0.0589 0.1111 0.054 Uiso 1 calc R . .
H6B H -0.0729 0.0054 0.0542 0.054 Uiso 1 calc R . .
C9 C 0.6655(9) 0.1333(6) 0.1180(6) 0.051(3) Uani 1 d . . .
H9 H 0.7375 0.1514 0.1383 0.061 Uiso 1 calc R . .
N4 N 0.3365(9) -0.0678(5) 0.0939(4) 0.044(2) Uani 1 d . . .
C14 C 0.2244(14) -0.1071(6) 0.1308(4) 0.061(4) Uani 1 d . . .
H14A H 0.2501 -0.1576 0.1522 0.074 Uiso 1 calc R . .
H14B H 0.1947 -0.0695 0.1644 0.074 Uiso 1 calc R . .
C2 C 0.1390(10) 0.1695(6) 0.1993(4) 0.043(2) Uani 1 d . . .
H2 H 0.1772 0.2109 0.2234 0.051 Uiso 1 calc R . .
N3 N 0.0748(8) -0.0680(5) 0.0443(4) 0.0455(19) Uani 1 d . . .
C16 C 0.0084(9) -0.1101(6) -0.0141(6) 0.052(3) Uani 1 d . . .
H16A H -0.0374 -0.1572 0.0021 0.062 Uiso 1 calc R . .
H16B H -0.0503 -0.0719 -0.0332 0.062 Uiso 1 calc R . .
C15 C 0.4027(16) -0.1383(8) 0.0670(9) 0.085(7) Uani 1 d . . .
H15A H 0.3443 -0.1772 0.0484 0.102 Uiso 1 calc R . .
H15B H 0.4478 -0.1658 0.1018 0.102 Uiso 1 calc R . .

loop_
_atom_site_aniso_label
_atom_site_aniso_U_11
_atom_site_aniso_U_22
_atom_site_aniso_U_33
_atom_site_aniso_U_23
_atom_site_aniso_U_13
_atom_site_aniso_U_12
Eu1 0.0246(2) 0.0264(2) 0.0226(2) 0 0.0028(4) 0
N1 0.046(4) 0.024(3) 0.032(3) 0.000(3) 0.009(3) -0.004(3)
N2 0.034(4) 0.030(4) 0.035(4) 0.009(3) -0.002(3) -0.002(3)
B1 0.017(4) 0.024(3) 0.035(3) -0.004(3) -0.002(5) -0.002(5)
F4 0.056(4) 0.062(3) 0.083(4) 0.023(3) -0.005(5) 0.003(5)
F3 0.041(3) 0.050(4) 0.066(4) 0.014(3) 0.002(3) 0.005(3)
C11 0.031(4) 0.031(5) 0.033(4) 0.008(4) -0.006(4) 0.005(4)
C5 0.034(5) 0.035(6) 0.026(4) 0.005(4) 0.004(4) -0.003(4)
C12 0.060(6) 0.037(5) 0.038(5) 0.013(4) -0.019(4) -0.016(5)
C1 0.043(4) 0.027(4) 0.031(4) -0.002(3) 0.005(3) 0.001(3)
C4 0.040(5) 0.039(5) 0.033(4) 0.011(4) 0.012(4) 0.006(4)
F2 0.139(10) 0.103(9) 0.226(16) 0.029(10) 0.077(11) 0.073(8)
Cl1 0.095(3) 0.085(3) 0.100(3) 0 0.044(5) 0
C7 0.027(4) 0.029(4) 0.038(4) 0.000(3) 0.004(3) 0.001(3)
C13 0.060(9) 0.123(19) 0.065(9) -0.025(10) 0.020(7) -0.012(10)
C10 0.056(6) 0.043(5) 0.051(6) 0.016(4) -0.022(5) -0.013(5)
C3 0.059(6) 0.074(7) 0.021(4) 0.011(4) 0.017(4) 0.038(6)
F1 0.185(15) 0.191(11) 0.085(6) -0.004(7) -0.071(8) -0.047(10)
C8 0.034(4) 0.029(4) 0.047(5) 0.001(4) -0.007(4) -0.002(3)
C6 0.041(5) 0.044(5) 0.050(5) -0.003(4) 0.017(4) -0.013(4)
C9 0.039(5) 0.033(5) 0.080(7) 0.002(5) -0.025(5) -0.009(4)
N4 0.059(5) 0.027(4) 0.047(5) 0.005(3) -0.020(4) -0.010(4)
C14 0.114(13) 0.038(4) 0.032(4) 0.010(3) 0.017(6) 0.014(6)
C2 0.062(6) 0.042(5) 0.024(4) -0.001(4) -0.006(4) 0.009(5)
N3 0.045(5) 0.036(4) 0.056(5) -0.002(4) 0.011(4) -0.009(4)
C16 0.038(4) 0.044(5) 0.073(10) 0.013(5) -0.013(5) -0.011(4)
C15 0.092(11) 0.021(5) 0.142(16) 0.017(7) -0.081(12) 0.003(6)

loop_
_atom_type_symbol
_atom_type_description
_atom_type_scat_dispersion_real
_atom_type_scat_dispersion_imag
_atom_type_scat_source
C C 0.0033 0.0016 'International Tables Vol C Tables 4.2.6.8 and 6.1.1.4'
H H 0 0 'International Tables Vol C Tables 4.2.6.8 and 6.1.1.4'
B B 0.0013 0.0007 'International Tables Vol C Tables 4.2.6.8 and 6.1.1.4'
N N 0.0061 0.0033 'International Tables Vol C Tables 4.2.6.8 and 6.1.1.4'
F F 0.0171 0.0103 'International Tables Vol C Tables 4.2.6.8 and 6.1.1.4'
Cl Cl 0.1484 0.1585 'International Tables Vol C Tables 4.2.6.8 and 6.1.1.4'
Eu Eu -0.1578 3.6682 'International Tables Vol C Tables 4.2.6.8 and 6.1.1.4'
O O 0.0106 0.006 'International Tables Vol C Tables 4.2.6.8 and 6.1.1.4'

loop_
_geom_angle_atom_site_label_1
_geom_angle_atom_site_label_2
_geom_angle_atom_site_label_3
_geom_angle
_geom_angle_site_symmetry_1
_geom_angle_site_symmetry_3
_geom_angle_publ_flag
Cl1 Eu1 N1 72.59(15) . . ?
Cl1 Eu1 N1 72.59(15) . 4 ?
N1 Eu1 N1 145.2(3) . 4 ?
Cl1 Eu1 N2 73.06(16) . 4 ?
N1 Eu1 N2 84.7(2) . 4 ?
N1 Eu1 N2 85.3(2) 4 4 ?
Cl1 Eu1 N2 73.06(16) . . ?
N1 Eu1 N2 85.3(2) . . ?
N1 Eu1 N2 84.7(2) 4 . ?
N2 Eu1 N2 146.1(3) 4 . ?
Cl1 Eu1 N3 127.40(19) . . ?
N1 Eu1 N3 64.6(2) . . ?
N1 Eu1 N3 142.5(3) 4 . ?
N2 Eu1 N3 74.0(3) 4 . ?
N2 Eu1 N3 129.1(3) . . ?
Cl1 Eu1 N3 127.40(19) . 4 ?
N1 Eu1 N3 142.5(3) . 4 ?
N1 Eu1 N3 64.6(2) 4 4 ?
N2 Eu1 N3 129.1(3) 4 4 ?
N2 Eu1 N3 74.0(3) . 4 ?
N3 Eu1 N3 105.2(4) . 4 ?
Cl1 Eu1 N4 127.06(17) . 4 ?
N1 Eu1 N4 128.5(3) . 4 ?
N1 Eu1 N4 74.8(3) 4 4 ?
N2 Eu1 N4 63.7(2) 4 4 ?
N2 Eu1 N4 142.6(3) . 4 ?
N3 Eu1 N4 68.0(3) . 4 ?
N3 Eu1 N4 69.1(3) 4 4 ?
Cl1 Eu1 N4 127.06(17) . . ?
N1 Eu1 N4 74.8(3) . . ?
N1 Eu1 N4 128.5(3) 4 . ?
N2 Eu1 N4 142.6(3) 4 . ?
N2 Eu1 N4 63.7(2) . . ?
N3 Eu1 N4 69.1(3) . . ?
N3 Eu1 N4 68.0(3) 4 . ?
N4 Eu1 N4 105.9(3) 4 . ?
C5 N1 C1 117.3(8) . . ?
C5 N1 Eu1 123.0(6) . . ?
C1 N1 Eu1 119.7(6) . . ?
C11 N2 C7 117.8(8) . . ?
C11 N2 Eu1 122.1(6) . . ?
C7 N2 Eu1 120.1(5) . . ?
F1 B1 F4 109.6(8) . . ?
F1 B1 F2 110.8(13) . . ?
F4 B1 F2 110.0(10) . . ?
F1 B1 F3 106.0(9) . . ?
F4 B1 F3 110.3(10) . . ?
F2 B1 F3 110.0(8) . . ?
N2 C11 C10 122.5(9) . . ?
N2 C11 C12 116.3(8) . . ?
C10 C11 C12 120.8(8) . . ?
N1 C5 C4 122.6(9) . . ?
N1 C5 C6 114.8(8) . . ?
C4 C5 C6 122.4(9) . . ?
N4 C12 C11 113.4(8) . . ?
N1 C1 C2 122.5(8) . . ?
C5 C4 C3 119.3(9) . . ?
N2 C7 C8 123.6(8) . . ?
N3 C13 C14 120.9(16) . . ?
C9 C10 C11 118.4(9) . . ?
C2 C3 C4 118.3(8) . . ?
C9 C8 C7 117.9(8) . . ?
N3 C6 C5 115.7(8) . . ?
C8 C9 C10 119.9(9) . . ?
C12 N4 C15 111.0(10) . . ?
C12 N4 C14 107.8(8) . . ?
C15 N4 C14 103.9(9) . . ?
C12 N4 Eu1 112.9(5) . . ?
C15 N4 Eu1 112.2(8) . . ?
C14 N4 Eu1 108.4(6) . . ?
C13 C14 N4 109.7(9) . . ?
C3 C2 C1 119.9(9) . . ?
C13 N3 C6 108.1(11) . . ?
C13 N3 C16 107.4(10) . . ?
C6 N3 C16 110.1(8) . . ?
C13 N3 Eu1 111.3(9) . . ?
C6 N3 Eu1 109.9(6) . . ?
C16 N3 Eu1 110.0(6) . . ?
C15 C16 N3 112.5(8) 4 . ?
N4 C15 C16 109.9(9) . 4 ?

loop_
_geom_bond_atom_site_label_1
_geom_bond_atom_site_label_2
_geom_bond_distance
_geom_bond_site_symmetry_2
_geom_bond_publ_flag
Eu1 Cl1 2.153(5) . ?
Eu1 N1 2.542(7) . ?
Eu1 N1 2.542(7) 4 ?
Eu1 N2 2.588(7) 4 ?
Eu1 N2 2.588(7) . ?
Eu1 N3 2.645(8) . ?
Eu1 N3 2.645(8) 4 ?
Eu1 N4 2.663(8) 4 ?
Eu1 N4 2.663(8) . ?
N1 C5 1.341(12) . ?
N1 C1 1.367(11) . ?
N2 C11 1.330(12) . ?
N2 C7 1.341(10) . ?
B1 F1 1.340(12) . ?
B1 F4 1.368(10) . ?
B1 F2 1.369(15) . ?
B1 F3 1.399(13) . ?
C11 C10 1.404(13) . ?
C11 C12 1.530(13) . ?
C5 C4 1.373(12) . ?
C5 C6 1.488(14) . ?
C12 N4 1.438(11) . ?
C1 C2 1.401(12) . ?
C4 C3 1.431(15) . ?
C7 C8 1.399(12) . ?
C13 N3 1.30(2) . ?
C13 C14 1.54(2) . ?
C10 C9 1.387(14) . ?
C3 C2 1.332(15) . ?
C8 C9 1.363(14) . ?
C6 N3 1.476(13) . ?
N4 C15 1.459(18) . ?
N4 C14 1.563(15) . ?
N3 C16 1.547(13) . ?
C16 C15 1.51(2) 4 ?
C15 C16 1.51(2) 4 ?
